data_4327332
loop_
_publ_author_name
'Pin-Shu Chien'
'Lan-Chang Liang'

_publ_section_title
;
 Zirconium and Hafnium Complexes Containing Bidentate
 Diarylamido-Phosphine Ligands
;
_journal_name_full 'Inorganic Chemistry'
_journal_page_first 5147
_journal_page_last 5151
_journal_paper_doi 10.1021/ic050599+
_journal_volume 44
_journal_year 2005
_chemical_formula_moiety 'C30 H37 Cl2 N1 P1 Zr1'
_chemical_formula_sum 'C72 H86 Cl6 N2 O3 P2 Zr2'
_chemical_formula_weight 1484.51
_chemical_name_systematic
;
 ?
;
_space_group_IT_number 2
_symmetry_cell_setting triclinic
_symmetry_space_group_name_Hall '-P 1'
_symmetry_space_group_name_H-M 'P -1'
_atom_sites_solution_hydrogens geom
_atom_sites_solution_primary direct
_atom_sites_solution_secondary difmap
_audit_creation_method SHELXL-97
_cell_angle_alpha 97.629(2)
_cell_angle_beta 97.176(2)
_cell_angle_gamma 98.1730(10)
_cell_formula_units_Z 2
_cell_length_a 11.1870(4)
_cell_length_b 17.3430(7)
_cell_length_c 20.1670(8)
_cell_measurement_reflns_used 12743
_cell_measurement_temperature 100(2)
_cell_measurement_theta_max 25.028
_cell_measurement_theta_min 1.958
_cell_volume 3797.2(3)
_computing_cell_refinement 'HKL Scalepack (Otwinowski & Minor 1997)'
_computing_data_collection 'Collect (Nonius BV, 1997-2000)'
_computing_data_reduction 'HKL Denzo and Scalepack (Otwinowski & Minor 19'
_computing_molecular_graphics 'Ortep-3 for Windows (Farrugia, 1997)'
_computing_publication_material 'WinGX publication routines (Farrugia, 1999)'
_computing_structure_refinement 'SHELXL-97 (Sheldrick, 1997)'
_computing_structure_solution 'SHELXS-97 (Sheldrick, 1997)'
_diffrn_ambient_temperature 293(2)
_diffrn_measured_fraction_theta_full 0.924
_diffrn_measured_fraction_theta_max 0.924
_diffrn_measurement_device_type KappaCCD
_diffrn_measurement_method 'CCD rotation images, thick slices'
_diffrn_radiation_monochromator graphite
_diffrn_radiation_source 'fine-focus sealed tube'
_diffrn_radiation_type MoK\a
_diffrn_radiation_wavelength 0.71073
_diffrn_reflns_av_R_equivalents 0.0998
_diffrn_reflns_av_sigmaI/netI 0.1342
_diffrn_reflns_limit_h_max 13
_diffrn_reflns_limit_h_min -13
_diffrn_reflns_limit_k_max 20
_diffrn_reflns_limit_k_min -20
_diffrn_reflns_limit_l_max 24
_diffrn_reflns_limit_l_min -24
_diffrn_reflns_number 37959
_diffrn_reflns_theta_full 25.11
_diffrn_reflns_theta_max 25.11
_diffrn_reflns_theta_min 1.99
_exptl_absorpt_coefficient_mu 0.571
_exptl_absorpt_correction_T_max 0.9353
_exptl_absorpt_correction_T_min 0.84
_exptl_absorpt_correction_type multi-scan
_exptl_absorpt_process_details
;
 ?
;
_exptl_crystal_colour yellow
_exptl_crystal_density_diffrn 1.298
_exptl_crystal_description prism
_exptl_crystal_F_000 1536
_exptl_crystal_size_max 0.24
_exptl_crystal_size_mid 0.2
_exptl_crystal_size_min 0.14
_refine_diff_density_max 2.185
_refine_diff_density_min -1.244
_refine_diff_density_rms 0.285
_refine_ls_extinction_coef 0.0069(9)
_refine_ls_extinction_expression Fc^*^=kFc[1+0.001xFc^2^\l^3^/sin(2\q)]^-1/4^
_refine_ls_extinction_method SHELXL
_refine_ls_goodness_of_fit_ref 1.052
_refine_ls_hydrogen_treatment mixed
_refine_ls_matrix_type full
_refine_ls_number_parameters 744
_refine_ls_number_reflns 12513
_refine_ls_number_restraints 0
_refine_ls_restrained_S_all 1.052
_refine_ls_R_factor_all 0.1716
_refine_ls_R_factor_gt 0.0922
_refine_ls_shift/su_max 0.024
_refine_ls_shift/su_mean 0.002
_refine_ls_structure_factor_coef Fsqd
_refine_ls_weighting_details 'calc w=1/[\s^2^(Fo^2^)+(0.1858P)^2^+0.8444P] where P=(Fo^2^+2Fc^2^)/3'
_refine_ls_weighting_scheme calc
_refine_ls_wR_factor_gt 0.2570
_refine_ls_wR_factor_ref 0.3161
_reflns_number_gt 6688
_reflns_number_total 12513
_reflns_threshold_expression >2sigma(I)
_cod_data_source_file ic0505992Bsi20050418_113500_1.cif
_cod_data_source_block '[iPr-NP]ZrCl3(THF)'
_cod_database_code 4327332

loop_
_symmetry_equiv_pos_as_xyz
'x, y, z'
'-x, -y, -z'

loop_
_atom_site_label
_atom_site_type_symbol
_atom_site_fract_x
_atom_site_fract_y
_atom_site_fract_z
_atom_site_U_iso_or_equiv
_atom_site_adp_type
_atom_site_occupancy
_atom_site_symmetry_multiplicity
_atom_site_calc_flag
_atom_site_refinement_flags
Zr1 Zr 0.54172(8) -0.03558(5) 0.73307(4) 0.0223(3) Uani 1 1 d .
Zr2 Zr 0.05189(8) 0.37541(5) 0.30479(4) 0.0251(3) Uani 1 1 d .
Cl1 Cl 0.4437(2) 0.02897(14) 0.82257(11) 0.0312(6) Uani 1 1 d .
Cl2 Cl 0.3558(2) -0.09365(14) 0.65702(11) 0.0323(6) Uani 1 1 d .
Cl3 Cl 0.6660(2) -0.11191(13) 0.66885(11) 0.0277(6) Uani 1 1 d .
Cl4 Cl -0.0497(2) 0.44394(14) 0.38993(11) 0.0314(6) Uani 1 1 d .
Cl5 Cl -0.1330(2) 0.32139(16) 0.22794(12) 0.0416(7) Uani 1 1 d .
Cl6 Cl 0.1721(2) 0.29506(14) 0.24112(12) 0.0340(6) Uani 1 1 d .
P1 P 0.7505(2) 0.01647(14) 0.82801(12) 0.0247(6) Uani 1 1 d .
P2 P 0.2563(2) 0.41770(14) 0.40206(11) 0.0225(6) Uani 1 1 d .
O1 O 0.5130(6) -0.1376(4) 0.7915(3) 0.0298(16) Uani 1 1 d .
O2 O 0.0149(6) 0.2742(4) 0.3644(3) 0.0332(16) Uani 1 1 d .
O3 O -0.0811 0.2060 0.0732 0.265(10) Uiso 1 1 d .
N1 N 0.6165(7) 0.0767(4) 0.7176(3) 0.0237(18) Uani 1 1 d .
N2 N 0.1409(7) 0.4858(4) 0.2917(4) 0.0285(19) Uani 1 1 d .
C1 C 0.5938(9) 0.0907(5) 0.6484(4) 0.024(2) Uani 1 1 d .
C2 C 0.4774(9) 0.1066(5) 0.6219(5) 0.028(2) Uani 1 1 d .
C3 C 0.3732(9) 0.1089(6) 0.6632(5) 0.032(2) Uani 1 1 d .
H3 H 0.3782 0.0683 0.6911 0.038 Uiso 1 1 d R
C4 C 0.3853(11) 0.1905(6) 0.7097(6) 0.054(3) Uani 1 1 d .
H4A H 0.3188 0.1908 0.7355 0.065 Uiso 1 1 d R
H4B H 0.3846 0.2313 0.6819 0.065 Uiso 1 1 d R
H4C H 0.4611 0.1995 0.7399 0.065 Uiso 1 1 d R
C5 C 0.2447(10) 0.0859(8) 0.6190(6) 0.063(4) Uani 1 1 d .
H5A H 0.1824 0.0879 0.6476 0.076 Uiso 1 1 d R
H5B H 0.2356 0.0338 0.5939 0.076 Uiso 1 1 d R
H5C H 0.2373 0.1232 0.5882 0.076 Uiso 1 1 d R
C6 C 0.4586(10) 0.1187(6) 0.5549(4) 0.033(2) Uani 1 1 d .
H6 H 0.3792 0.1277 0.5368 0.039 Uiso 1 1 d R
C7 C 0.5487(10) 0.1160(5) 0.5149(5) 0.035(3) Uani 1 1 d .
H7 H 0.5327 0.1250 0.4689 0.042 Uiso 1 1 d R
C8 C 0.6626(10) 0.1006(6) 0.5411(5) 0.036(3) Uani 1 1 d .
H8 H 0.7252 0.0986 0.5126 0.044 Uiso 1 1 d R
C9 C 0.6870(9) 0.0883(5) 0.6070(5) 0.027(2) Uani 1 1 d .
C10 C 0.8138(9) 0.0766(6) 0.6352(5) 0.037(3) Uani 1 1 d .
H10 H 0.8069 0.0568 0.6770 0.044 Uiso 1 1 d R
C11 C 0.8625(9) 0.0150(6) 0.5860(5) 0.041(3) Uani 1 1 d .
H11A H 0.9420 0.0078 0.6057 0.050 Uiso 1 1 d R
H11B H 0.8681 0.0344 0.5439 0.050 Uiso 1 1 d R
H11C H 0.8082 -0.0344 0.5781 0.050 Uiso 1 1 d R
C12 C 0.9025(10) 0.1545(6) 0.6503(5) 0.041(3) Uani 1 1 d .
H12A H 0.9815 0.1443 0.6680 0.050 Uiso 1 1 d R
H12B H 0.8762 0.1921 0.6825 0.050 Uiso 1 1 d R
H12C H 0.9071 0.1753 0.6088 0.050 Uiso 1 1 d R
C13 C 0.6862(9) 0.1375(5) 0.7666(4) 0.027(2) Uani 1 1 d .
C14 C 0.6933(9) 0.2163(6) 0.7589(5) 0.035(3) Uani 1 1 d .
H14 H 0.6562 0.2301 0.7174 0.042 Uiso 1 1 d R
C15 C 0.7600(10) 0.2762(6) 0.8099(5) 0.041(3) Uani 1 1 d .
H15 H 0.7621 0.3306 0.8046 0.050 Uiso 1 1 d R
C16 C 0.8143(10) 0.2564(6) 0.8660(5) 0.048(3) Uani 1 1 d .
H16 H 0.8580 0.2987 0.8997 0.057 Uiso 1 1 d R
C17 C 0.8095(10) 0.1785(6) 0.8754(5) 0.039(3) Uani 1 1 d .
H17 H 0.8491 0.1641 0.9159 0.046 Uiso 1 1 d R
C18 C 0.7479(9) 0.1200(6) 0.8260(5) 0.032(2) Uani 1 1 d .
C19 C 0.8981(8) -0.0009(5) 0.8047(4) 0.025(2) Uani 1 1 d .
C20 C 0.9888(9) 0.0611(6) 0.8008(4) 0.034(2) Uani 1 1 d .
H20 H 0.9725 0.1139 0.8113 0.040 Uiso 1 1 d R
C21 C 1.1012(10) 0.0454(7) 0.7823(5) 0.044(3) Uani 1 1 d .
H21 H 1.1640 0.0883 0.7798 0.053 Uiso 1 1 d R
C22 C 1.1201(10) -0.0313(8) 0.7671(5) 0.046(3) Uani 1 1 d .
H22 H 1.1965 -0.0412 0.7536 0.055 Uiso 1 1 d R
C23 C 1.0287(9) -0.0935(7) 0.7725(5) 0.038(3) Uani 1 1 d .
H23 H 1.0442 -0.1467 0.7637 0.046 Uiso 1 1 d R
C24 C 0.9209(9) -0.0791(6) 0.7894(5) 0.031(2) Uani 1 1 d .
H24 H 0.8579 -0.1223 0.7909 0.037 Uiso 1 1 d R
C25 C 0.7581(9) 0.0059(7) 0.9168(5) 0.036(3) Uani 1 1 d .
C26 C 0.8434(10) -0.0366(7) 0.9460(5) 0.048(3) Uani 1 1 d .
H26 H 0.8995 -0.0574 0.9189 0.058 Uiso 1 1 d R
C27 C 0.8388(11) -0.0489(8) 1.0141(5) 0.062(4) Uani 1 1 d .
H27 H 0.8965 -0.0773 1.0354 0.074 Uiso 1 1 d R
C28 C 0.7549(12) -0.0219(10) 1.0486(6) 0.077(5) Uani 1 1 d .
H28 H 0.7541 -0.0278 1.0952 0.093 Uiso 1 1 d R
C29 C 0.6710(11) 0.0204(9) 1.0196(5) 0.065(4) Uani 1 1 d .
H29 H 0.6108 0.0387 1.0450 0.078 Uiso 1 1 d R
C30 C 0.6734(10) 0.0331(7) 0.9557(5) 0.052(3) Uani 1 1 d .
H30 H 0.6119 0.0597 0.9355 0.062 Uiso 1 1 d R
C31 C 0.6036(9) -0.1831(6) 0.8202(5) 0.035(3) Uani 1 1 d .
H31A H 0.6811 -0.1501 0.8358 0.042 Uiso 1 1 d R
H31B H 0.6136 -0.2263 0.7875 0.042 Uiso 1 1 d R
C32 N 0.5565(7) -0.2114(5) 0.8746(4) 0.038(2) Uani 1 1 d .
H32A H 0.5838 -0.2606 0.8798 0.046 Uiso 1 1 d R
H32B H 0.5855 -0.1743 0.9151 0.046 Uiso 1 1 d R
C33 C 0.4222(9) -0.2242(7) 0.8589(6) 0.052(3) Uani 1 1 d .
H33A H 0.3919 -0.2779 0.8389 0.063 Uiso 1 1 d R
H33B H 0.3909 -0.2129 0.9007 0.063 Uiso 1 1 d R
C34 C 0.3920(9) -0.1677(6) 0.8112(6) 0.046(3) Uani 1 1 d .
H34A H 0.3599 -0.1238 0.8323 0.055 Uiso 1 1 d R
H34B H 0.3369 -0.1931 0.7715 0.055 Uiso 1 1 d R
C35 C 0.1287(9) 0.5034(5) 0.2235(4) 0.027(2) Uani 1 1 d .
C36 C 0.0210(9) 0.5278(8) 0.1897(6) 0.050(3) Uani 1 1 d .
C37 C -0.0786(13) 0.5485(11) 0.2320(7) 0.091(6) Uani 1 1 d .
H37 H -0.0601 0.5332 0.2757 0.109 Uiso 1 1 d R
C38 C -0.2051(13) 0.5084(12) 0.1980(10) 0.137(9) Uani 1 1 d .
H38A H -0.2640 0.5216 0.2267 0.164 Uiso 1 1 d R
H38B H -0.2223 0.5275 0.1559 0.164 Uiso 1 1 d R
H38C H -0.2096 0.4522 0.1897 0.164 Uiso 1 1 d R
C39 C -0.0812(14) 0.6342(11) 0.2424(7) 0.108(7) Uani 1 1 d .
H39A H -0.1447 0.6448 0.2685 0.129 Uiso 1 1 d R
H39B H -0.0045 0.6635 0.2652 0.129 Uiso 1 1 d R
H39C H -0.0987 0.6497 0.1987 0.129 Uiso 1 1 d R
C40 C 0.0120(10) 0.5360(7) 0.1282(7) 0.055(4) Uani 1 1 d .
H40 H -0.0633 0.5477 0.1065 0.066 Uiso 1 1 d R
C41 C 0.1040(11) 0.5256(6) 0.0887(5) 0.046(3) Uani 1 1 d .
H41 H 0.0959 0.5303 0.0415 0.055 Uiso 1 1 d R
C42 C 0.2118(11) 0.5083(6) 0.1183(5) 0.044(3) Uani 1 1 d .
H42 H 0.2772 0.5019 0.0924 0.053 Uiso 1 1 d R
C43 C 0.2278(9) 0.4994(5) 0.1868(5) 0.029(2) Uani 1 1 d .
C44 C 0.3510(9) 0.4847(6) 0.2210(5) 0.036(3) Uani 1 1 d .
H44 H 0.3394 0.4662 0.2629 0.044 Uiso 1 1 d R
C45 C 0.4040(10) 0.4229(7) 0.1766(6) 0.054(3) Uani 1 1 d .
H45A H 0.4808 0.4154 0.1997 0.064 Uiso 1 1 d R
H45B H 0.3480 0.3742 0.1686 0.064 Uiso 1 1 d R
H45C H 0.4157 0.4400 0.1341 0.064 Uiso 1 1 d R
C46 C 0.4420(10) 0.5611(7) 0.2357(5) 0.046(3) Uani 1 1 d .
H46A H 0.5195 0.5518 0.2566 0.055 Uiso 1 1 d R
H46B H 0.4515 0.5804 0.1939 0.055 Uiso 1 1 d R
H46C H 0.4120 0.5994 0.2654 0.055 Uiso 1 1 d R
C47 C 0.2027(9) 0.5459(6) 0.3450(4) 0.029(2) Uani 1 1 d .
C48 C 0.2146(9) 0.6271(6) 0.3421(5) 0.036(3) Uani 1 1 d .
H48 H 0.1868 0.6444 0.3004 0.043 Uiso 1 1 d R
C49 C 0.2654(9) 0.6812(6) 0.3979(5) 0.036(3) Uani 1 1 d .
H49 H 0.2708 0.7366 0.3963 0.044 Uiso 1 1 d R
C50 C 0.3118(9) 0.6585(6) 0.4577(5) 0.037(3) Uani 1 1 d .
H50 H 0.3446 0.6990 0.4954 0.045 Uiso 1 1 d R
C51 C 0.3072(8) 0.5800(5) 0.4626(5) 0.025(2) Uani 1 1 d .
H51 H 0.3378 0.5633 0.5040 0.030 Uiso 1 1 d R
C52 C 0.2561(8) 0.5221(5) 0.4058(5) 0.026(2) Uani 1 1 d .
C53 C 0.4057(8) 0.4033(5) 0.3793(4) 0.022(2) Uani 1 1 d .
C54 C 0.4991(8) 0.4635(5) 0.3772(4) 0.025(2) Uani 1 1 d .
H54 H 0.4881 0.5172 0.3892 0.030 Uiso 1 1 d R
C55 C 0.6067(8) 0.4478(6) 0.3577(5) 0.031(2) Uani 1 1 d .
H55 H 0.6703 0.4915 0.3583 0.037 Uiso 1 1 d R
C56 C 0.6261(9) 0.3716(6) 0.3407(4) 0.029(2) Uani 1 1 d .
H56 H 0.7023 0.3623 0.3265 0.034 Uiso 1 1 d R
C57 C 0.5376(10) 0.3116(6) 0.3433(5) 0.036(3) Uani 1 1 d .
H57 H 0.5530 0.2586 0.3328 0.043 Uiso 1 1 d R
C58 C 0.4247(9) 0.3239(5) 0.3621(4) 0.030(2) Uani 1 1 d .
H58 H 0.3601 0.2814 0.3630 0.036 Uiso 1 1 d R
C59 C 0.2611(9) 0.3936(5) 0.4870(5) 0.029(2) Uani 1 1 d .
C60 C 0.3544(8) 0.3595(5) 0.5162(4) 0.026(2) Uani 1 1 d .
H60 H 0.4263 0.3572 0.4950 0.031 Uiso 1 1 d R
C61 C 0.3470(10) 0.3305(6) 0.5778(5) 0.040(3) Uani 1 1 d .
H61 H 0.4120 0.3063 0.5975 0.048 Uiso 1 1 d R
C62 C 0.2462(11) 0.3354(6) 0.6094(5) 0.043(3) Uani 1 1 d .
H62 H 0.2396 0.3135 0.6504 0.051 Uiso 1 1 d R
C63 C 0.1526(10) 0.3689(6) 0.5806(5) 0.039(3) Uani 1 1 d .
H63 H 0.0834 0.3753 0.6034 0.046 Uiso 1 1 d R
C64 C 0.1607(9) 0.3996(5) 0.5213(4) 0.029(2) Uani 1 1 d .
H64 H 0.0959 0.4236 0.5011 0.034 Uiso 1 1 d R
C65 C 0.0944(10) 0.2200(5) 0.3854(5) 0.036(3) Uani 1 1 d .
H65A H 0.1648 0.2502 0.4144 0.043 Uiso 1 1 d R
H65B H 0.1197 0.1914 0.3470 0.043 Uiso 1 1 d R
C66 C 0.0305(18) 0.1729(9) 0.4266(9) 0.118(8) Uani 1 1 d .
H66A H 0.0777 0.1641 0.4672 0.142 Uiso 1 1 d R
H66B H 0.0002 0.1233 0.3980 0.142 Uiso 1 1 d R
C67 C -0.0764(13) 0.2001(9) 0.4387(6) 0.085(6) Uani 1 1 d .
H67A H -0.1482 0.1624 0.4384 0.102 Uiso 1 1 d R
H67B H -0.0571 0.2335 0.4818 0.102 Uiso 1 1 d R
C68 C -0.1067(10) 0.2529(6) 0.3864(6) 0.050(3) Uani 1 1 d .
H68A H -0.1645 0.2237 0.3492 0.060 Uiso 1 1 d R
H68B H -0.1358 0.3000 0.4035 0.060 Uiso 1 1 d R
C69 C -0.0530 0.2871 0.0622 0.30(2) Uiso 1 1 d .
H69A H -0.1201 0.3000 0.0336 0.361 Uiso 1 1 d R
H69B H -0.0394 0.3214 0.1048 0.361 Uiso 1 1 d R
C70 C 0.0884 0.3108 0.0201 0.32(2) Uiso 1 1 d .
H70A H 0.0721 0.3446 -0.0129 0.388 Uiso 1 1 d R
H70B H 0.1554 0.3370 0.0537 0.388 Uiso 1 1 d R
C71 C 0.0725 0.2426 0.0048 0.232(14) Uiso 1 1 d .
H71A H 0.0259 0.2286 -0.0396 0.279 Uiso 1 1 d R
H71B H 0.1498 0.2247 0.0047 0.279 Uiso 1 1 d R
C72 C 0.0159 0.1856 0.0343 0.33(2) Uiso 1 1 d .
H72A H 0.0792 0.1696 0.0635 0.391 Uiso 1 1 d R
H72B H -0.0175 0.1432 -0.0018 0.391 Uiso 1 1 d R

loop_
_atom_site_aniso_label
_atom_site_aniso_U_11
_atom_site_aniso_U_22
_atom_site_aniso_U_33
_atom_site_aniso_U_23
_atom_site_aniso_U_13
_atom_site_aniso_U_12
Zr1 0.0155(6) 0.0254(6) 0.0263(5) 0.0041(4) 0.0058(4) 0.0027(4)
Zr2 0.0167(6) 0.0282(6) 0.0299(6) 0.0016(4) 0.0057(4) 0.0025(4)
Cl1 0.0228(14) 0.0422(15) 0.0312(13) 0.0053(11) 0.0107(10) 0.0088(12)
Cl2 0.0180(14) 0.0415(15) 0.0345(13) 0.0007(11) 0.0023(10) 0.0015(11)
Cl3 0.0236(14) 0.0253(13) 0.0351(13) 0.0016(10) 0.0088(10) 0.0058(11)
Cl4 0.0201(14) 0.0398(15) 0.0357(13) 0.0018(11) 0.0096(10) 0.0081(11)
Cl5 0.0223(15) 0.0575(18) 0.0399(15) -0.0017(13) 0.0004(11) 0.0018(13)
Cl6 0.0282(15) 0.0335(14) 0.0393(14) -0.0034(11) 0.0105(11) 0.0051(11)
P1 0.0198(15) 0.0262(14) 0.0291(13) 0.0041(11) 0.0066(10) 0.0041(11)
P2 0.0190(14) 0.0207(13) 0.0275(13) 0.0026(10) 0.0050(10) 0.0023(11)
O1 0.023(4) 0.026(4) 0.046(4) 0.017(3) 0.006(3) 0.010(3)
O2 0.026(4) 0.032(4) 0.044(4) 0.007(3) 0.016(3) 0.001(3)
N1 0.022(5) 0.025(4) 0.026(4) 0.005(3) 0.007(3) 0.009(4)
N2 0.023(5) 0.032(5) 0.033(5) 0.005(4) 0.009(3) 0.009(4)
C1 0.028(6) 0.019(5) 0.027(5) 0.003(4) 0.006(4) 0.004(4)
C2 0.024(6) 0.026(5) 0.034(6) 0.005(4) 0.010(4) -0.001(5)
C3 0.027(6) 0.039(6) 0.042(6) 0.029(5) 0.012(5) 0.019(5)
C4 0.061(9) 0.053(8) 0.061(8) 0.021(6) 0.031(6) 0.019(7)
C5 0.039(8) 0.117(12) 0.050(7) 0.039(7) 0.013(6) 0.034(8)
C6 0.039(7) 0.034(6) 0.026(5) 0.005(5) 0.002(5) 0.009(5)
C7 0.050(8) 0.026(6) 0.030(6) 0.013(5) 0.002(5) 0.005(5)
C8 0.035(7) 0.034(6) 0.039(6) 0.001(5) 0.020(5) -0.006(5)
C9 0.031(6) 0.019(5) 0.036(6) 0.008(4) 0.015(4) 0.009(4)
C10 0.034(7) 0.039(6) 0.042(6) 0.010(5) 0.016(5) 0.004(5)
C11 0.026(6) 0.039(6) 0.062(7) 0.004(5) 0.011(5) 0.010(5)
C12 0.042(7) 0.049(7) 0.040(6) 0.011(5) 0.019(5) 0.017(6)
C13 0.027(6) 0.026(6) 0.027(5) -0.001(4) 0.010(4) 0.002(5)
C14 0.036(7) 0.038(6) 0.038(6) 0.010(5) 0.014(5) 0.020(5)
C15 0.063(8) 0.029(6) 0.029(6) -0.002(5) 0.002(5) 0.006(6)
C16 0.050(8) 0.036(7) 0.046(7) -0.021(6) -0.004(6) 0.005(6)
C17 0.050(8) 0.037(7) 0.029(6) 0.000(5) 0.003(5) 0.016(6)
C18 0.038(7) 0.029(6) 0.030(5) 0.003(5) 0.012(5) 0.004(5)
C19 0.025(6) 0.023(5) 0.023(5) 0.003(4) -0.003(4) 0.005(5)
C20 0.030(7) 0.040(6) 0.030(5) 0.010(5) 0.007(4) -0.002(5)
C21 0.026(7) 0.069(9) 0.037(6) 0.014(6) 0.005(5) -0.004(6)
C22 0.023(7) 0.086(10) 0.032(6) 0.005(6) 0.011(5) 0.021(7)
C23 0.023(6) 0.052(7) 0.038(6) -0.002(5) 0.001(5) 0.013(6)
C24 0.028(6) 0.030(6) 0.037(6) 0.008(5) 0.011(4) 0.005(5)
C25 0.018(6) 0.062(8) 0.024(5) 0.000(5) 0.007(4) -0.002(5)
C26 0.033(7) 0.070(8) 0.046(7) 0.018(6) 0.006(5) 0.013(6)
C27 0.040(8) 0.116(12) 0.041(7) 0.051(7) 0.011(6) 0.014(8)
C28 0.052(9) 0.154(15) 0.031(7) 0.037(8) 0.014(6) 0.002(9)
C29 0.034(7) 0.142(13) 0.028(6) 0.029(7) 0.014(5) 0.023(8)
C30 0.040(8) 0.072(9) 0.047(7) 0.014(6) -0.002(6) 0.027(7)
C31 0.030(6) 0.036(6) 0.041(6) 0.014(5) 0.002(5) 0.011(5)
C32 0.025 0.045(5) 0.054(5) 0.033(4) 0.007(4) 0.009(4)
C33 0.029(7) 0.080(9) 0.051(7) 0.043(6) 0.006(5) -0.010(6)
C34 0.024(7) 0.044(7) 0.075(8) 0.025(6) 0.020(5) -0.001(5)
C35 0.038(7) 0.021(5) 0.024(5) 0.007(4) 0.013(4) 0.002(5)
C36 0.008(6) 0.076(9) 0.060(8) -0.020(7) 0.001(5) 0.015(6)
C37 0.055(11) 0.182(18) 0.075(10) 0.093(11) 0.031(8) 0.070(11)
C38 0.035(10) 0.19(2) 0.23(2) 0.157(18) 0.043(12) 0.042(12)
C39 0.083(12) 0.20(2) 0.065(9) -0.005(11) 0.016(8) 0.108(14)
C40 0.014(6) 0.055(8) 0.109(11) 0.047(8) 0.020(7) 0.009(6)
C41 0.046(8) 0.047(7) 0.033(6) -0.006(5) -0.012(5) -0.004(6)
C42 0.062(9) 0.052(7) 0.027(6) 0.008(5) 0.024(5) 0.020(6)
C43 0.026(6) 0.019(5) 0.037(6) -0.005(4) 0.001(4) 0.004(4)
C44 0.035(7) 0.047(7) 0.032(6) 0.011(5) 0.014(5) 0.010(6)
C45 0.026(7) 0.074(9) 0.068(8) 0.022(7) 0.017(6) 0.013(6)
C46 0.028(7) 0.061(8) 0.047(7) 0.011(6) 0.000(5) 0.004(6)
C47 0.023(6) 0.040(6) 0.029(5) 0.011(5) 0.014(4) 0.007(5)
C48 0.034(7) 0.030(6) 0.051(7) 0.015(5) 0.019(5) 0.007(5)
C49 0.034(7) 0.020(5) 0.058(7) 0.011(5) 0.007(5) 0.009(5)
C50 0.034(7) 0.032(6) 0.044(6) 0.002(5) 0.010(5) -0.002(5)
C51 0.023(6) 0.022(5) 0.030(5) 0.001(4) 0.007(4) 0.001(4)
C52 0.013(5) 0.023(5) 0.043(6) 0.001(5) 0.014(4) 0.000(4)
C53 0.008(5) 0.033(6) 0.027(5) 0.007(4) 0.000(4) 0.008(4)
C54 0.020(6) 0.026(5) 0.028(5) 0.006(4) 0.002(4) 0.003(4)
C55 0.010(5) 0.045(7) 0.038(6) 0.014(5) 0.002(4) -0.001(5)
C56 0.019(6) 0.031(6) 0.034(5) -0.001(5) -0.001(4) 0.008(5)
C57 0.036(7) 0.034(6) 0.038(6) -0.002(5) -0.002(5) 0.023(6)
C58 0.030(6) 0.024(5) 0.035(6) 0.000(4) 0.001(4) 0.008(5)
C59 0.030(6) 0.016(5) 0.036(6) -0.001(4) -0.003(5) 0.004(4)
C60 0.017(6) 0.027(5) 0.035(5) 0.009(4) 0.001(4) 0.006(4)
C61 0.044(8) 0.030(6) 0.051(7) 0.017(5) 0.006(5) 0.012(5)
C62 0.056(8) 0.035(6) 0.046(6) 0.016(5) 0.012(6) 0.019(6)
C63 0.048(8) 0.032(6) 0.044(6) 0.012(5) 0.025(5) 0.013(5)
C64 0.030(6) 0.027(5) 0.031(5) 0.002(4) 0.003(4) 0.017(5)
C65 0.049(7) 0.017(5) 0.040(6) 0.003(5) 0.004(5) 0.001(5)
C66 0.17(2) 0.070(10) 0.178(18) 0.082(11) 0.137(16) 0.080(12)
C67 0.069(11) 0.123(13) 0.040(7) 0.033(8) -0.015(7) -0.061(10)
C68 0.044(8) 0.041(7) 0.059(7) 0.003(6) 0.019(6) -0.019(6)

loop_
_atom_type_symbol
_atom_type_description
_atom_type_scat_dispersion_real
_atom_type_scat_dispersion_imag
_atom_type_scat_source
C C 0.0033 0.0016 'International Tables Vol C Tables 4.2.6.8 and 6.1.1.4'
H H 0.0000 0.0000 'International Tables Vol C Tables 4.2.6.8 and 6.1.1.4'
Cl Cl 0.1484 0.1585 'International Tables Vol C Tables 4.2.6.8 and 6.1.1.4'
N N 0.0061 0.0033 'International Tables Vol C Tables 4.2.6.8 and 6.1.1.4'
P P 0.1023 0.0942 'International Tables Vol C Tables 4.2.6.8 and 6.1.1.4'
Zr Zr -2.9673 0.5597 'International Tables Vol C Tables 4.2.6.8 and 6.1.1.4'
O O 0.0106 0.0060 'International Tables Vol C Tables 4.2.6.8 and 6.1.1.4'

loop_
_geom_angle_atom_site_label_1
_geom_angle_atom_site_label_2
_geom_angle_atom_site_label_3
_geom_angle
N1 Zr1 O1 155.6(3)
N1 Zr1 Cl3 98.7(2)
O1 Zr1 Cl3 86.79(17)
N1 Zr1 Cl2 114.4(2)
O1 Zr1 Cl2 88.79(17)
Cl3 Zr1 Cl2 92.70(8)
N1 Zr1 Cl1 87.6(2)
O1 Zr1 Cl1 82.18(17)
Cl3 Zr1 Cl1 165.21(9)
Cl2 Zr1 Cl1 96.87(8)
N1 Zr1 P1 72.0(2)
O1 Zr1 P1 84.73(16)
Cl3 Zr1 P1 86.84(8)
Cl2 Zr1 P1 173.52(8)
Cl1 Zr1 P1 82.37(8)
N2 Zr2 O2 153.4(3)
N2 Zr2 Cl5 116.6(2)
O2 Zr2 Cl5 89.11(18)
N2 Zr2 Cl6 97.6(2)
O2 Zr2 Cl6 87.36(17)
Cl5 Zr2 Cl6 92.30(9)
N2 Zr2 Cl4 87.9(2)
O2 Zr2 Cl4 82.72(17)
Cl5 Zr2 Cl4 95.28(9)
Cl6 Zr2 Cl4 167.40(9)
N2 Zr2 P2 71.9(2)
O2 Zr2 P2 82.36(17)
Cl5 Zr2 P2 171.45(9)
Cl6 Zr2 P2 86.82(8)
Cl4 Zr2 P2 84.19(8)
C18 P1 C25 105.0(5)
C18 P1 C19 105.4(4)
C25 P1 C19 105.8(4)
C18 P1 Zr1 95.1(3)
C25 P1 Zr1 123.6(3)
C19 P1 Zr1 118.8(3)
C52 P2 C59 108.7(4)
C52 P2 C53 104.5(4)
C59 P2 C53 104.2(4)
C52 P2 Zr2 94.4(3)
C59 P2 Zr2 123.2(3)
C53 P2 Zr2 119.4(3)
C31 O1 C34 107.7(7)
C31 O1 Zr1 129.1(5)
C34 O1 Zr1 123.1(5)
C65 O2 C68 109.2(8)
C65 O2 Zr2 129.4(5)
C68 O2 Zr2 121.4(6)
C69 O3 C72 89.642(2)
C13 N1 C1 118.6(7)
C13 N1 Zr1 127.0(6)
C1 N1 Zr1 114.4(5)
C47 N2 C35 118.6(7)
C47 N2 Zr2 125.0(6)
C35 N2 Zr2 116.2(5)
C9 C1 C2 120.2(8)
C9 C1 N1 120.1(8)
C2 C1 N1 119.8(8)
C6 C2 C1 118.0(9)
C6 C2 C3 119.1(9)
C1 C2 C3 122.8(8)
C2 C3 C5 113.1(8)
C2 C3 C4 111.5(8)
C5 C3 C4 111.5(9)
C7 C6 C2 121.7(10)
C6 C7 C8 120.1(9)
C9 C8 C7 121.0(9)
C8 C9 C1 119.0(9)
C8 C9 C10 119.8(9)
C1 C9 C10 121.2(8)
C9 C10 C12 111.4(9)
C9 C10 C11 111.0(8)
C12 C10 C11 110.6(8)
C14 C13 C18 117.6(8)
C14 C13 N1 121.9(8)
C18 C13 N1 120.5(8)
C13 C14 C15 120.7(9)
C16 C15 C14 119.3(10)
C15 C16 C17 121.7(10)
C18 C17 C16 119.8(9)
C17 C18 C13 121.0(9)
C17 C18 P1 123.6(8)
C13 C18 P1 115.1(7)
C20 C19 C24 118.8(9)
C20 C19 P1 121.4(7)
C24 C19 P1 119.8(7)
C19 C20 C21 119.8(10)
C22 C21 C20 120.0(10)
C21 C22 C23 119.7(10)
C24 C23 C22 120.7(10)
C23 C24 C19 121.0(10)
C30 C25 C26 118.4(10)
C30 C25 P1 121.4(8)
C26 C25 P1 120.0(8)
C25 C26 C27 117.7(11)
C28 C27 C26 121.1(12)
C27 C28 C29 121.0(11)
C30 C29 C28 119.3(12)
C29 C30 C25 122.5(11)
C32 C31 O1 105.6(8)
C31 C32 C33 107.8(8)
C32 C33 C34 106.0(8)
O1 C34 C33 103.8(8)
C43 C35 N2 119.2(8)
C43 C35 C36 116.6(9)
N2 C35 C36 124.2(9)
C40 C36 C35 121.1(10)
C40 C36 C37 120.6(11)
C35 C36 C37 118.3(11)
C39 C37 C38 106.9(13)
C39 C37 C36 111.6(13)
C38 C37 C36 111.8(14)
C36 C40 C41 123.4(11)
C42 C41 C40 119.0(10)
C41 C42 C43 120.2(10)
C42 C43 C35 119.2(9)
C42 C43 C44 120.3(9)
C35 C43 C44 120.5(8)
C46 C44 C43 109.9(8)
C46 C44 C45 108.6(9)
C43 C44 C45 111.9(8)
C48 C47 N2 124.4(9)
C48 C47 C52 117.6(9)
N2 C47 C52 118.0(8)
C49 C48 C47 120.6(9)
C48 C49 C50 121.8(9)
C51 C50 C49 120.2(9)
C50 C51 C52 119.9(9)
C51 C52 C47 119.7(8)
C51 C52 P2 124.9(7)
C47 C52 P2 115.4(7)
C54 C53 C58 118.6(9)
C54 C53 P2 124.4(7)
C58 C53 P2 117.0(7)
C55 C54 C53 120.8(9)
C54 C55 C56 121.2(9)
C57 C56 C55 119.4(9)
C56 C57 C58 122.1(9)
C57 C58 C53 117.9(9)
C60 C59 C64 117.7(9)
C60 C59 P2 121.8(8)
C64 C59 P2 119.9(7)
C59 C60 C61 120.7(9)
C62 C61 C60 120.3(10)
C61 C62 C63 119.4(10)
C62 C63 C64 120.6(10)
C63 C64 C59 121.2(9)
C66 C65 O2 106.5(10)
C67 C66 C65 110.8(12)
C66 C67 C68 107.9(11)
O2 C68 C67 101.5(9)
O3 C69 C70 115.204(1)
C71 C70 C69 82.136(2)
C70 C71 C72 130.160(2)
C71 C72 O3 117.118(2)

loop_
_geom_bond_atom_site_label_1
_geom_bond_atom_site_label_2
_geom_bond_distance
Zr1 N1 2.085(7)
Zr1 O1 2.260(6)
Zr1 Cl3 2.425(2)
Zr1 Cl2 2.427(2)
Zr1 Cl1 2.454(2)
Zr1 P1 2.786(3)
Zr2 N2 2.095(8)
Zr2 O2 2.274(6)
Zr2 Cl5 2.413(3)
Zr2 Cl6 2.426(3)
Zr2 Cl4 2.446(2)
Zr2 P2 2.764(2)
P1 C18 1.806(10)
P1 C25 1.816(10)
P1 C19 1.826(10)
P2 C52 1.802(9)
P2 C59 1.812(10)
P2 C53 1.828(9)
O1 C31 1.479(11)
O1 C34 1.502(11)
O2 C65 1.450(11)
O2 C68 1.494(12)
O3 C69 1.4495
O3 C72 1.4718
N1 C13 1.413(11)
N1 C1 1.447(11)
N2 C47 1.426(12)
N2 C35 1.440(11)
C1 C9 1.416(12)
C1 C2 1.423(13)
C2 C6 1.390(12)
C2 C3 1.517(13)
C3 C5 1.562(14)
C3 C4 1.568(14)
C6 C7 1.370(14)
C7 C8 1.392(14)
C8 C9 1.376(13)
C9 C10 1.512(14)
C10 C12 1.528(14)
C10 C11 1.563(13)
C13 C14 1.388(13)
C13 C18 1.396(13)
C14 C15 1.412(13)
C15 C16 1.326(14)
C16 C17 1.384(14)
C17 C18 1.363(13)
C19 C20 1.387(13)
C19 C24 1.417(13)
C20 C21 1.408(14)
C21 C22 1.377(15)
C22 C23 1.402(15)
C23 C24 1.340(13)
C25 C30 1.397(14)
C25 C26 1.406(15)
C26 C27 1.422(14)
C27 C28 1.336(17)
C28 C29 1.391(18)
C29 C30 1.337(14)
C31 C32 1.391(12)
C32 C33 1.475(12)
C33 C34 1.503(14)
C35 C43 1.414(13)
C35 C36 1.454(15)
C36 C40 1.261(16)
C36 C37 1.539(17)
C37 C39 1.48(2)
C37 C38 1.52(2)
C40 C41 1.395(15)
C41 C42 1.367(15)
C42 C43 1.403(13)
C43 C44 1.533(14)
C44 C46 1.523(14)
C44 C45 1.535(14)
C47 C48 1.407(13)
C47 C52 1.432(13)
C48 C49 1.370(13)
C49 C50 1.379(14)
C50 C51 1.373(13)
C51 C52 1.420(12)
C53 C54 1.378(12)
C53 C58 1.427(12)
C54 C55 1.365(12)
C55 C56 1.374(13)
C56 C57 1.342(14)
C57 C58 1.399(13)
C59 C60 1.379(13)
C59 C64 1.399(13)
C60 C61 1.409(13)
C61 C62 1.370(14)
C62 C63 1.371(14)
C63 C64 1.380(13)
C65 C66 1.426(16)
C66 C67 1.384(19)
C67 C68 1.524(16)
C69 C70 1.9066
C70 C71 1.1644
C71 C72 1.3431
